data_4034827
loop_
_publ_author_name
'Shangpliang, O. Risuklang'
'Kshiar, Baskhemlang'
'Wanniang, Kmendashisha'
'Marpna, Ibakyntiew D.'
'Lipon, Tyrchain Mitre'
'Laloo, Badaker M.'
'Myrboh, Bekington'

_publ_section_title
;
 Selenium Dioxide As an Alternative Reagent for the Direct
 \a-Selenoamidation of Aryl Methyl Ketones.
;
_journal_issue 10
_journal_name_full 'The Journal of organic chemistry'
_journal_page_first 5829
_journal_page_last 5835
_journal_paper_doi 10.1021/acs.joc.8b00558
_journal_volume 83
_journal_year 2018
_chemical_formula_moiety 'C12 H14 N2 O3 Se'
_chemical_formula_sum 'C12 H14 N2 O3 Se'
_chemical_formula_weight 313.22
_space_group_crystal_system monoclinic
_space_group_IT_number 14
_space_group_name_Hall '-P 2yn'
_space_group_name_H-M_alt 'P 1 21/n 1'
_symmetry_Int_Tables_number 14
_atom_sites_solution_primary direct
_audit_creation_date 2017-06-09
_audit_creation_method
;
Olex2 1.2-ac21
(compiled 2015.09.16 svn.r134, GUI svn.r4998)
;
_cell_angle_alpha 90
_cell_angle_beta 104.938(10)
_cell_angle_gamma 90
_cell_formula_units_Z 4
_cell_length_a 7.1388(7)
_cell_length_b 18.695(2)
_cell_length_c 10.5157(13)
_cell_measurement_reflns_used 1092
_cell_measurement_temperature 295.6(3)
_cell_measurement_theta_max 24.5210
_cell_measurement_theta_min 4.1320
_cell_volume 1356.0(3)
_computing_cell_refinement 'CrysAlisPro 1.171.38.43 (Rigaku OD, 2015)'
_computing_data_collection 'CrysAlisPro 1.171.38.43 (Rigaku OD, 2015)'
_computing_data_reduction 'CrysAlisPro 1.171.38.43 (Rigaku OD, 2015)'
_computing_molecular_graphics 'Olex2 (Dolomanov et al., 2009)'
_computing_publication_material 'Olex2 (Dolomanov et al., 2009)'
_computing_structure_refinement 'olex2.refine (Bourhis et al., 2015)'
_computing_structure_solution 'ShelXT (Sheldrick, 2015)'
_diffrn_ambient_environment air
_diffrn_ambient_temperature 295.6(3)
_diffrn_detector 'CCD plate'
_diffrn_detector_area_resol_mean 8.0640
_diffrn_detector_type Eos
_diffrn_measured_fraction_theta_full 0.9959
_diffrn_measured_fraction_theta_max 0.9953
_diffrn_measurement_details
;
List of Runs (angles in degrees, time in seconds):

  # Type    Start    End  Width  t~exp~   \w     \q     \k     \f   Frames
--------------------------------------------------------------------------
  1  \w    -22.00  16.00   1.00    4.73    --  -17.59 -99.00 -60.00   38
  2  \w     35.00  93.00   1.00    4.73    --   19.93 178.00 -30.00   58
  3  \w    -16.00  83.00   1.00    4.73    --   19.93  19.00  30.00   99
;
_diffrn_measurement_device 'four-circle diffractometer'
_diffrn_measurement_device_type 'Xcalibur, Eos, Gemini'
_diffrn_measurement_method '\w scans'
_diffrn_orient_matrix_type 'CrysAlisPro convention (1999,Acta A55,543-557)'
_diffrn_orient_matrix_UB_11 -0.0234764000
_diffrn_orient_matrix_UB_12 -0.0091880000
_diffrn_orient_matrix_UB_13 -0.0677328000
_diffrn_orient_matrix_UB_21 -0.0237735000
_diffrn_orient_matrix_UB_22 0.0361812000
_diffrn_orient_matrix_UB_23 -0.0169382000
_diffrn_orient_matrix_UB_31 0.0973088000
_diffrn_orient_matrix_UB_32 0.0066277000
_diffrn_orient_matrix_UB_33 -0.0014152000
_diffrn_radiation_monochromator graphite
_diffrn_radiation_probe x-ray
_diffrn_radiation_type 'Mo K\a'
_diffrn_radiation_wavelength 0.71073
_diffrn_reflns_av_R_equivalents 0.0255
_diffrn_reflns_av_unetI/netI 0.0547
_diffrn_reflns_limit_h_max 8
_diffrn_reflns_limit_h_min -9
_diffrn_reflns_limit_k_max 25
_diffrn_reflns_limit_k_min -23
_diffrn_reflns_limit_l_max 13
_diffrn_reflns_limit_l_min -5
_diffrn_reflns_number 5246
_diffrn_reflns_theta_full 26.0000
_diffrn_reflns_theta_max 26.37
_diffrn_reflns_theta_min 3.11
_diffrn_source 'fine-focus sealed X-ray tube'
_diffrn_source_type 'Enhance (Mo) X-ray Source'
_exptl_absorpt_coefficient_mu 2.771
_exptl_absorpt_correction_T_max 1.00000
_exptl_absorpt_correction_T_min 0.79628
_exptl_absorpt_correction_type multi-scan
_exptl_absorpt_process_details
;
CrysAlisPro 1.171.38.43 (Rigaku Oxford Diffraction, 2015)
Empirical absorption correction using spherical harmonics,
 implemented in SCALE3 ABSPACK scaling algorithm.
;
_exptl_crystal_colour yellow
_exptl_crystal_colour_primary yellow
_exptl_crystal_density_diffrn 1.5341
_exptl_crystal_description block
_exptl_crystal_F_000 631.9658
_exptl_crystal_size_max 0.36
_exptl_crystal_size_mid 0.25
_exptl_crystal_size_min 0.24
_refine_diff_density_max 0.5063
_refine_diff_density_min -0.6326
_refine_diff_density_rms 0.1153
_refine_ls_d_res_high 0.8001
_refine_ls_d_res_low 6.5443
_refine_ls_goodness_of_fit_ref 1.0411
_refine_ls_hydrogen_treatment constr
_refine_ls_matrix_type full
_refine_ls_number_constraints 22
_refine_ls_number_parameters 164
_refine_ls_number_reflns 2756
_refine_ls_number_restraints 0
_refine_ls_restrained_S_all 1.0411
_refine_ls_R_factor_all 0.0790
_refine_ls_R_factor_gt 0.0445
_refine_ls_shift/su_max 0.0151
_refine_ls_shift/su_mean 0.0021
_refine_ls_structure_factor_coef Fsqd
_refine_ls_weighting_details 'w=1/[\s^2^(Fo^2^)+(0.0381P)^2^] where P=(Fo^2^+2Fc^2^)/3'
_refine_ls_weighting_scheme calc
_refine_ls_wR_factor_gt 0.0853
_refine_ls_wR_factor_ref 0.1000
_reflns_Friedel_coverage 0.0
_reflns_limit_h_max 6
_reflns_limit_h_min -8
_reflns_limit_k_max 23
_reflns_limit_k_min 0
_reflns_limit_l_max 13
_reflns_limit_l_min -5
_reflns_number_gt 1890
_reflns_number_total 2756
_reflns_threshold_expression I>=2u(I)
_cod_data_source_file jo8b00558_si_001.cif
_cod_data_source_block R-295
_cod_original_sg_symbol_Hall '-P 2ybc (x-z,y,z)'
_cod_database_code 4034827
_chemical_oxdiff_formula C12H14N2O3Se
_reflns_odcompleteness_completeness 99.13
_reflns_odcompleteness_iscentric 1
_reflns_odcompleteness_theta 26.32
_olex2_refinement_description
;
1. Fixed Uiso
 At 1.2 times of:
  All C(H) groups, All C(H,H) groups
 At 1.5 times of:
  All C(H,H,H) groups
2.a Secondary CH2 refined with riding coordinates:
 C12(H12a,H12b), C10(H10a,H10b)
2.b Aromatic/amide H refined with riding coordinates:
 C3(H3), C2(H2), C5(H5), C6(H6)
2.c Idealised Me refined as rotating group:
 C11(H11a,H11b,H11c), C13(H13a,H13b,H13c)
;
_olex2_date_sample_data_collection 2017-06-09
_olex2_submission_special_instructions 'No special instructions were received'
_oxdiff_exptl_absorpt_empirical_details
;
Empirical correction (ABSPACK) includes:
- Absorption correction using spherical harmonics
- Frame scaling
;
_oxdiff_exptl_absorpt_empirical_full_max 1.216
_oxdiff_exptl_absorpt_empirical_full_min 0.875

loop_
_space_group_symop_id
_space_group_symop_operation_xyz
1 x,y,z
2 -x+1/2,y+1/2,-z+1/2
3 -x,-y,-z
4 x-1/2,-y-1/2,z-1/2

loop_
_atom_site_label
_atom_site_type_symbol
_atom_site_fract_x
_atom_site_fract_y
_atom_site_fract_z
_atom_site_U_iso_or_equiv
_atom_site_adp_type
_atom_site_occupancy
_atom_site_refinement_flags_posn
Se1 Se 0.11975(5) 0.75823(2) 0.11355(4) 0.06899(19) Uani 1.000000 .
N1 N 0.4698(3) 0.69718(13) 0.0907(2) 0.0388(6) Uani 1.000000 .
O3 O 0.1979(3) 0.41641(13) 0.5902(2) 0.0682(7) Uani 1.000000 .
O2 O 0.3405(3) 0.50831(13) 0.6937(2) 0.0691(7) Uani 1.000000 .
O1 O 0.1434(3) 0.58494(14) -0.0003(2) 0.0736(7) Uani 1.000000 .
N2 N 0.2631(4) 0.47657(15) 0.5930(3) 0.0496(7) Uani 1.000000 .
C4 C 0.2469(4) 0.51342(16) 0.4665(3) 0.0405(7) Uani 1.000000 .
C3 C 0.3229(4) 0.58043(16) 0.4683(3) 0.0434(8) Uani 1.000000 .
H3 H 0.3828(4) 0.60242(16) 0.5477(3) 0.0521(9) Uiso 1.000000 R
C1 C 0.2185(4) 0.58178(16) 0.2326(3) 0.0381(7) Uani 1.000000 .
C8 C 0.2923(4) 0.68929(16) 0.1012(3) 0.0398(7) Uani 1.000000 .
C7 C 0.2126(4) 0.61566(17) 0.1030(3) 0.0464(8) Uani 1.000000 .
C2 C 0.3098(4) 0.61511(16) 0.3506(3) 0.0429(7) Uani 1.000000 .
H2 H 0.3618(4) 0.66068(16) 0.3501(3) 0.0515(9) Uiso 1.000000 R
C5 C 0.1573(4) 0.47873(16) 0.3515(3) 0.0473(8) Uani 1.000000 .
H5 H 0.1082(4) 0.43272(16) 0.3528(3) 0.0568(9) Uiso 1.000000 R
C6 C 0.1423(4) 0.51410(17) 0.2343(3) 0.0469(8) Uani 1.000000 .
H6 H 0.0799(4) 0.49209(17) 0.1554(3) 0.0563(10) Uiso 1.000000 R
C11 C 0.5995(4) 0.63636(18) 0.0893(3) 0.0494(8) Uani 1.000000 .
H11a H 0.7285(4) 0.64831(18) 0.1417(3) 0.0593(10) Uiso 1.000000 R
H11b H 0.5545(4) 0.59546(18) 0.1299(3) 0.0593(10) Uiso 1.000000 R
C9 C 0.5539(5) 0.76834(18) 0.0864(3) 0.0530(8) Uani 1.000000 .
H9a H 0.6494(5) 0.76615(18) 0.0355(3) 0.0637(10) Uiso 1.000000 R
H9b H 0.4528(5) 0.80130(18) 0.0426(3) 0.0637(10) Uiso 1.000000 R
C10 C 0.6488(5) 0.7958(2) 0.2229(3) 0.0713(11) Uani 1.000000 .
H10a H 0.705(3) 0.8419(6) 0.2167(4) 0.1070(16) Uiso 1.000000 GR
H10b H 0.5533(8) 0.7998(12) 0.2722(8) 0.1070(16) Uiso 1.000000 GR
H10c H 0.748(2) 0.7631(6) 0.2665(9) 0.1070(16) Uiso 1.000000 GR
C12 C 0.6105(5) 0.6160(2) -0.0470(4) 0.0829(13) Uani 1.000000 .
H12a H 0.4866(12) 0.5984(13) -0.0962(9) 0.1244(19) Uiso 1.000000 GR
H12b H 0.645(4) 0.6572(4) -0.0904(10) 0.1244(19) Uiso 1.000000 GR
H12c H 0.707(3) 0.5794(10) -0.0413(4) 0.1244(19) Uiso 1.000000 GR

loop_
_atom_site_aniso_label
_atom_site_aniso_U_11
_atom_site_aniso_U_22
_atom_site_aniso_U_33
_atom_site_aniso_U_12
_atom_site_aniso_U_13
_atom_site_aniso_U_23
Se1 0.0538(3) 0.0686(3) 0.0874(3) 0.02141(17) 0.0233(2) 0.0072(2)
N1 0.0364(12) 0.0404(15) 0.0396(14) -0.0004(11) 0.0097(10) 0.0015(12)
O3 0.0815(16) 0.0513(16) 0.0745(17) -0.0116(13) 0.0250(13) 0.0064(14)
O2 0.0895(18) 0.0629(18) 0.0502(15) -0.0055(14) 0.0092(13) -0.0026(14)
O1 0.0915(17) 0.0765(19) 0.0469(15) -0.0336(15) 0.0071(13) -0.0109(14)
N2 0.0457(15) 0.0459(18) 0.060(2) 0.0034(13) 0.0186(14) -0.0009(16)
C4 0.0334(14) 0.0408(19) 0.0485(19) 0.0020(13) 0.0128(14) -0.0018(16)
C3 0.0406(16) 0.0410(19) 0.047(2) -0.0014(14) 0.0083(14) -0.0111(16)
C1 0.0320(14) 0.0401(18) 0.0413(18) -0.0010(13) 0.0078(13) -0.0053(15)
C8 0.0398(16) 0.0445(19) 0.0318(16) 0.0016(13) 0.0031(13) 0.0009(15)
C7 0.0382(16) 0.047(2) 0.051(2) -0.0051(14) 0.0075(15) -0.0069(18)
C2 0.0426(16) 0.0390(18) 0.0472(19) -0.0085(13) 0.0119(14) -0.0087(16)
C5 0.0457(17) 0.0372(18) 0.060(2) -0.0085(14) 0.0149(16) -0.0095(17)
C6 0.0408(17) 0.048(2) 0.051(2) -0.0106(14) 0.0094(15) -0.0149(17)
C11 0.0422(17) 0.051(2) 0.054(2) 0.0121(14) 0.0094(14) 0.0017(17)
C9 0.0504(18) 0.050(2) 0.061(2) -0.0038(16) 0.0187(16) 0.0047(18)
C10 0.075(2) 0.063(3) 0.074(3) -0.022(2) 0.0153(19) -0.014(2)
C12 0.089(3) 0.095(3) 0.070(3) 0.028(2) 0.030(2) -0.018(2)

loop_
_atom_type_symbol
_atom_type_scat_dispersion_real
_atom_type_scat_dispersion_imag
_atom_type_scat_Cromer_Mann_a1
_atom_type_scat_Cromer_Mann_a2
_atom_type_scat_Cromer_Mann_a3
_atom_type_scat_Cromer_Mann_a4
_atom_type_scat_Cromer_Mann_b1
_atom_type_scat_Cromer_Mann_b2
_atom_type_scat_Cromer_Mann_b3
_atom_type_scat_Cromer_Mann_b4
_atom_type_scat_Cromer_Mann_c
_atom_type_scat_source
_atom_type_scat_dispersion_source
H 0.00000 0.00000 0.49300 0.32291 0.14019 0.04081 10.51090 26.12570 3.14236 57.79970 0.0030380000826 'International Tables Volume C Table 6.1.1.4 (pp. 500-502)' 'Henke, Gullikson and Davis, At. Data and Nucl. Data Tables, 1993, 54, 2'
C 0.00347 0.00161 2.31000 1.02000 1.58860 0.86500 20.84390 10.20750 0.56870 51.65120 0.215599998832 'International Tables Volume C Table 6.1.1.4 (pp. 500-502)' 'Henke, Gullikson and Davis, At. Data and Nucl. Data Tables, 1993, 54, 2'
O 0.01158 0.00611 3.04850 2.28680 1.54630 0.86700 13.27710 5.70110 0.32390 32.90890 0.250800013542 'International Tables Volume C Table 6.1.1.4 (pp. 500-502)' 'Henke, Gullikson and Davis, At. Data and Nucl. Data Tables, 1993, 54, 2'
Se -0.08110 2.30834 17.00060 5.81960 3.97310 4.35430 2.40980 0.27260 15.23720 43.81630 2.84089994431 'International Tables Volume C Table 6.1.1.4 (pp. 500-502)' 'Henke, Gullikson and Davis, At. Data and Nucl. Data Tables, 1993, 54, 2'
N 0.00653 0.00323 12.21260 3.13220 2.01250 1.16630 0.00570 9.89330 28.99750 0.58260 -11.5290002823 'International Tables Volume C Table 6.1.1.4 (pp. 500-502)' 'Henke, Gullikson and Davis, At. Data and Nucl. Data Tables, 1993, 54, 2'

loop_
_geom_angle_atom_site_label_1
_geom_angle_atom_site_label_2
_geom_angle_atom_site_label_3
_geom_angle
C11 N1 C8 122.7(3)
C9 N1 C8 121.2(3)
C9 N1 C11 116.0(2)
O2 N2 O3 123.9(3)
C4 N2 O3 118.0(3)
C4 N2 O2 118.0(3)
C3 C4 N2 118.6(3)
C5 C4 N2 118.9(3)
C5 C4 C3 122.6(3)
H3 C3 C4 120.49(18)
C2 C3 C4 119.0(3)
C2 C3 H3 120.49(17)
C2 C1 C7 121.4(3)
C6 C1 C7 118.9(3)
C6 C1 C2 119.7(3)
N1 C8 Se1 128.1(2)
C7 C8 Se1 112.75(19)
C7 C8 N1 119.1(2)
C1 C7 O1 121.7(3)
C8 C7 O1 119.5(3)
C8 C7 C1 118.8(3)
C1 C2 C3 119.9(3)
H2 C2 C3 120.07(17)
H2 C2 C1 120.07(18)
H5 C5 C4 120.95(19)
C6 C5 C4 118.1(3)
C6 C5 H5 120.95(18)
C5 C6 C1 120.8(3)
H6 C6 C1 119.61(17)
H6 C6 C5 119.61(18)
H11a C11 N1 108.94(15)
H11b C11 N1 108.94(15)
H11b C11 H11a 107.8
C12 C11 N1 113.2(3)
C12 C11 H11a 108.94(17)
C12 C11 H11b 108.9(2)
H9a C9 N1 109.33(15)
H9b C9 N1 109.33(16)
H9b C9 H9a 108.0
C10 C9 N1 111.5(3)
C10 C9 H9a 109.33(18)
C10 C9 H9b 109.3(2)
H10a C10 C9 109.5
H10b C10 C9 109.5
H10b C10 H10a 109.5
H10c C10 C9 109.5
H10c C10 H10a 109.5
H10c C10 H10b 109.5
H12a C12 C11 109.5
H12b C12 C11 109.5
H12b C12 H12a 109.5
H12c C12 C11 109.5
H12c C12 H12a 109.5
H12c C12 H12b 109.5

loop_
_geom_bond_atom_site_label_1
_geom_bond_atom_site_label_2
_geom_bond_distance
Se1 C8 1.811(3)
N1 C8 1.308(3)
N1 C11 1.469(3)
N1 C9 1.465(4)
O3 N2 1.215(3)
O2 N2 1.215(3)
O1 C7 1.216(3)
N2 C4 1.476(4)
C4 C3 1.364(4)
C4 C5 1.376(4)
C3 H3 0.9300
C3 C2 1.379(4)
C1 C7 1.493(4)
C1 C2 1.391(4)
C1 C6 1.379(4)
C8 C7 1.492(4)
C2 H2 0.9300
C5 H5 0.9300
C5 C6 1.378(4)
C6 H6 0.9300
C11 H11a 0.9700
C11 H11b 0.9700
C11 C12 1.504(4)
C9 H9a 0.9700
C9 H9b 0.9700
C9 C10 1.511(4)
C10 H10a 0.9600
C10 H10b 0.9600
C10 H10c 0.9600
C12 H12a 0.9600
C12 H12b 0.9600
C12 H12c 0.9600
